data_1530772
loop_
_publ_author_name
'Simonov, M.A.'
'Belokoneva, E.L.'
'Belov, N.V.'

_publ_section_title
;
 The refinement of the crystal structure of synthetic cadmium pectolite Na
 H Cd2 (Si3 O9)
;
_journal_name_full 'Doklady Akademii Nauk SSSR'
_journal_page_first 843
_journal_page_last 846
_journal_volume 240
_journal_year 1978
_chemical_formula_sum 'Cd2 H Na O9 Si3'
_chemical_name_systematic 'Na H Cd2 (Si3 O9)'
_space_group_IT_number 2
_symmetry_space_group_name_Hall '-P 1'
_symmetry_space_group_name_H-M 'P -1'
_cell_angle_alpha 90.37
_cell_angle_beta 94.63
_cell_angle_gamma 102.71
_cell_formula_units_Z 2
_cell_length_a 7.854
_cell_length_b 6.982
_cell_length_c 6.927
_cell_volume 369.222
_citation_journal_id_ASTM DANKAS
_cod_data_source_file Simonov_DANKAS_1978_1078.cif
_cod_data_source_block H1Cd2Na1O9Si3
_cod_original_cell_volume 369.2217
_cod_original_formula_sum 'H1 Cd2 Na1 O9 Si3'
_cod_database_code 1530772

loop_
_symmetry_equiv_pos_as_xyz
x,y,z
-x,-y,-z

loop_
_atom_site_label
_atom_site_type_symbol
_atom_site_fract_x
_atom_site_fract_y
_atom_site_fract_z
_atom_site_occupancy
_atom_site_U_iso_or_equiv
Si3 Si+4 0.4512 0.7358 0.1465 1 0.0
Na1 Na+1 0.4435 0.7411 0.6547 1 0.0
Si2 Si+4 0.2105 0.953 0.3474 1 0.0
O8 O-2 0.1672 0.8429 0.5472 1 0.0
O6 O-2 0.3279 0.7061 0.9474 1 0.0
O4 O-2 0.3969 0.9069 0.2813 1 0.0
O1 O-2 0.0625 0.3874 0.172 1 0.0
O7 O-2 0.1818 0.4956 0.5457 1 0.0
Cd2 Cd+2 0.15277 0.91689 0.86334 1 0.0
Cd1 Cd+2 0.14627 0.40561 0.86048 1 0.0
O2 O-2 0.057 0.8946 0.1746 1 0.0
Si1 Si+4 0.2167 0.4005 0.3408 1 0.0
O5 O-2 0.3431 0.2102 0.8761 1 0.0
O9 O-2 0.2623 0.1895 0.3891 1 0.0
O3 O-2 0.4018 0.5338 0.2741 1 0.0
